data_7115653
loop_
_publ_author_name
'Mohammad S. Afzal'
'Jean-Philippe Pitteloud'
'Daniela Buccella'

_publ_section_title
;
 Enhanced ratiometric fluorescent indicators for magnesium based on azoles
 of the heavier chalcogens
;
_journal_name_full Chem.Commun.
_journal_page_first 11358
_journal_paper_doi 10.1039/C4cc04460F
_journal_volume 50
_journal_year 2014
_chemical_formula_sum 'C23 H24 N2 O10 S'
_chemical_formula_weight 520.50
_chemical_name_systematic
; 
 ? 
;
_space_group_IT_number 2
_symmetry_cell_setting triclinic
_symmetry_space_group_name_Hall '-P 1'
_symmetry_space_group_name_H-M 'P -1'
_atom_sites_solution_hydrogens geom
_atom_sites_solution_primary direct
_atom_sites_solution_secondary difmap
_audit_creation_method SHELXL-97
_cell_angle_alpha 67.376(2)
_cell_angle_beta 77.489(2)
_cell_angle_gamma 67.165(2)
_cell_formula_units_Z 2
_cell_length_a 10.0940(14)
_cell_length_b 11.5565(16)
_cell_length_c 11.7894(17)
_cell_measurement_reflns_used 5743
_cell_measurement_temperature 100(2)
_cell_measurement_theta_max 28.12
_cell_measurement_theta_min 2.20
_cell_volume 1166.3(3)
_computing_cell_refinement 'Bruker SAINT'
_computing_data_collection 'Bruker APEX2'
_computing_data_reduction 'Bruker SAINT'
_computing_molecular_graphics 'Bruker SHELXTL'
_computing_publication_material 'Bruker SHELXTL'
_computing_structure_refinement 'SHELXL-97 (Sheldrick, 1997)'
_computing_structure_solution 'SHELXS-97 (Sheldrick, 1990)'
_diffrn_ambient_temperature 100(2)
_diffrn_measured_fraction_theta_full 0.998
_diffrn_measured_fraction_theta_max 0.998
_diffrn_measurement_device_type 'Bruker APEX-II CCD'
_diffrn_measurement_method '\f and \w scans'
_diffrn_radiation_monochromator graphite
_diffrn_radiation_source 'fine-focus sealed tube'
_diffrn_radiation_type MoK\a
_diffrn_radiation_wavelength 0.71073
_diffrn_reflns_av_R_equivalents 0.0367
_diffrn_reflns_av_sigmaI/netI 0.0368
_diffrn_reflns_limit_h_max 13
_diffrn_reflns_limit_h_min -13
_diffrn_reflns_limit_k_max 15
_diffrn_reflns_limit_k_min -15
_diffrn_reflns_limit_l_max 15
_diffrn_reflns_limit_l_min -15
_diffrn_reflns_number 21799
_diffrn_reflns_theta_full 28.44
_diffrn_reflns_theta_max 28.44
_diffrn_reflns_theta_min 1.88
_diffrn_standards_number 0
_exptl_absorpt_coefficient_mu 0.202
_exptl_absorpt_correction_T_max 0.9762
_exptl_absorpt_correction_T_min 0.8972
_exptl_absorpt_correction_type empirical
_exptl_absorpt_process_details sadabs
_exptl_crystal_colour yellow
_exptl_crystal_density_diffrn 1.482
_exptl_crystal_density_method 'not measured'
_exptl_crystal_description NEEDLE
_exptl_crystal_F_000 544
_exptl_crystal_size_max 0.55
_exptl_crystal_size_mid 0.13
_exptl_crystal_size_min 0.12
_refine_diff_density_max 0.564
_refine_diff_density_min -0.289
_refine_diff_density_rms 0.059
_refine_ls_extinction_method none
_refine_ls_goodness_of_fit_ref 1.036
_refine_ls_hydrogen_treatment constr
_refine_ls_matrix_type full
_refine_ls_number_parameters 325
_refine_ls_number_reflns 5877
_refine_ls_number_restraints 0
_refine_ls_restrained_S_all 1.036
_refine_ls_R_factor_all 0.0564
_refine_ls_R_factor_gt 0.0419
_refine_ls_shift/su_max 0.000
_refine_ls_shift/su_mean 0.000
_refine_ls_structure_factor_coef Fsqd
_refine_ls_weighting_details 'calc w=1/[\s^2^(Fo^2^)+(0.0560P)^2^+0.4232P] where P=(Fo^2^+2Fc^2^)/3'
_refine_ls_weighting_scheme calc
_refine_ls_wR_factor_gt 0.1060
_refine_ls_wR_factor_ref 0.1154
_reflns_number_gt 4657
_reflns_number_total 5877
_reflns_threshold_expression >2sigma(I)
_cod_data_source_file c4cc04460f2.cif
_cod_data_source_block db_2
_cod_original_sg_symbol_H-M P-1
_cod_database_code 7115653

loop_
_symmetry_equiv_pos_as_xyz
'x, y, z'
'-x, -y, -z'

loop_
_atom_site_label
_atom_site_type_symbol
_atom_site_fract_x
_atom_site_fract_y
_atom_site_fract_z
_atom_site_U_iso_or_equiv
_atom_site_adp_type
_atom_site_occupancy
_atom_site_symmetry_multiplicity
_atom_site_calc_flag
_atom_site_refinement_flags
S S 0.77322(4) 0.43290(4) 0.43428(4) 0.02117(11) Uani 1 1 d .
N1 N 0.66295(16) 0.51832(14) 0.61913(13) 0.0248(3) Uani 1 1 d .
N2 N 1.17678(14) 0.92060(14) 0.10322(12) 0.0201(3) Uani 1 1 d .
O1 O 0.89984(12) 0.63872(11) 0.35964(10) 0.0199(2) Uani 1 1 d .
O2 O 1.10029(12) 1.04008(11) 0.28987(11) 0.0243(3) Uani 1 1 d .
O3 O 0.69807(14) 0.20032(12) 0.45143(11) 0.0282(3) Uani 1 1 d .
O4 O 0.55824(12) 0.19044(11) 0.63022(10) 0.0228(3) Uani 1 1 d .
O5 O 1.22030(13) 1.22551(12) 0.22099(12) 0.0270(3) Uani 1 1 d .
O6 O 1.00680(14) 1.38981(12) 0.18417(12) 0.0304(3) Uani 1 1 d .
O7 O 1.37566(14) 0.68396(12) 0.06146(11) 0.0301(3) Uani 1 1 d .
O8 O 1.30223(14) 0.75844(13) -0.12826(11) 0.0313(3) Uani 1 1 d .
O9 O 1.11968(12) 1.19319(11) -0.01360(11) 0.0251(3) Uani 1 1 d .
O10 O 1.35434(13) 1.16468(12) -0.02470(11) 0.0257(3) Uani 1 1 d .
C1 C 0.81331(17) 0.63931(16) 0.46842(14) 0.0206(3) Uani 1 1 d .
C2 C 0.81121(18) 0.73595(16) 0.50765(15) 0.0216(3) Uani 1 1 d .
H2A H 0.7593 0.7554 0.5793 0.026 Uiso 1 1 calc R
C3 C 0.90334(17) 0.80336(16) 0.41913(15) 0.0195(3) Uani 1 1 d .
C4 C 0.95175(17) 0.90746(16) 0.40330(15) 0.0211(3) Uani 1 1 d .
H4A H 0.9208 0.9533 0.4613 0.025 Uiso 1 1 calc R
C5 C 1.04499(17) 0.94254(15) 0.30238(15) 0.0197(3) Uani 1 1 d .
C6 C 1.09359(16) 0.87772(15) 0.21171(14) 0.0180(3) Uani 1 1 d .
C7 C 1.04811(17) 0.77176(15) 0.22995(14) 0.0189(3) Uani 1 1 d .
H7A H 1.0807 0.7232 0.1741 0.023 Uiso 1 1 calc R
C8 C 0.95469(16) 0.73955(15) 0.33112(14) 0.0178(3) Uani 1 1 d .
C9 C 0.74589(17) 0.53845(16) 0.51483(14) 0.0199(3) Uani 1 1 d .
C10 C 0.66683(17) 0.35496(15) 0.54826(14) 0.0195(3) Uani 1 1 d .
C11 C 0.61972(18) 0.41414(17) 0.63684(15) 0.0241(4) Uani 1 1 d .
H11A H 0.5597 0.3841 0.7074 0.029 Uiso 1 1 calc R
C12 C 0.64469(17) 0.24155(16) 0.53628(15) 0.0211(3) Uani 1 1 d .
C13 C 1.00220(18) 1.17253(16) 0.26012(16) 0.0235(3) Uani 1 1 d .
H13A H 0.9356 1.1854 0.3328 0.028 Uiso 1 1 calc R
H13B H 0.9446 1.1924 0.1926 0.028 Uiso 1 1 calc R
C14 C 1.09130(19) 1.26252(16) 0.22025(15) 0.0225(3) Uani 1 1 d .
C15 C 1.17490(17) 0.89033(16) -0.00440(15) 0.0196(3) Uani 1 1 d .
H15A H 1.1815 0.9669 -0.0788 0.024 Uiso 1 1 calc R
H15B H 1.0814 0.8797 -0.0013 0.024 Uiso 1 1 calc R
C16 C 1.29639(17) 0.76484(16) -0.01671(15) 0.0214(3) Uani 1 1 d .
C17 C 1.28555(17) 0.97707(16) 0.09249(15) 0.0210(3) Uani 1 1 d .
H17A H 1.3772 0.9271 0.0559 0.025 Uiso 1 1 calc R
H17B H 1.3022 0.9683 0.1756 0.025 Uiso 1 1 calc R
C18 C 1.24080(17) 1.12282(16) 0.01292(14) 0.0196(3) Uani 1 1 d .
C19 C 0.53443(19) 0.07705(17) 0.62184(17) 0.0268(4) Uani 1 1 d .
H19A H 0.6269 0.0027 0.6243 0.032 Uiso 1 1 calc R
H19B H 0.4923 0.1029 0.5436 0.032 Uiso 1 1 calc R
C20 C 0.4321(2) 0.03492(19) 0.73028(17) 0.0309(4) Uani 1 1 d .
H20A H 0.4139 -0.0412 0.7274 0.046 Uiso 1 1 calc R
H20B H 0.3410 0.1092 0.7268 0.046 Uiso 1 1 calc R
H20C H 0.4751 0.0094 0.8071 0.046 Uiso 1 1 calc R
C21 C 1.0818(2) 1.48493(18) 0.1499(2) 0.0354(4) Uani 1 1 d .
H21A H 1.0123 1.5757 0.1244 0.053 Uiso 1 1 calc R
H21B H 1.1544 1.4723 0.0816 0.053 Uiso 1 1 calc R
H21C H 1.1290 1.4709 0.2208 0.053 Uiso 1 1 calc R
C22 C 1.3213(2) 1.30343(18) -0.10222(18) 0.0332(4) Uani 1 1 d .
H22A H 1.4098 1.3259 -0.1255 0.050 Uiso 1 1 calc R
H22B H 1.2515 1.3601 -0.0568 0.050 Uiso 1 1 calc R
H22C H 1.2803 1.3179 -0.1767 0.050 Uiso 1 1 calc R
C23 C 1.4176(2) 0.6475(2) -0.1567(2) 0.0454(6) Uani 1 1 d .
H23A H 1.4115 0.6527 -0.2404 0.068 Uiso 1 1 calc R
H23B H 1.4081 0.5634 -0.0978 0.068 Uiso 1 1 calc R
H23C H 1.5110 0.6517 -0.1509 0.068 Uiso 1 1 calc R

loop_
_atom_site_aniso_label
_atom_site_aniso_U_11
_atom_site_aniso_U_22
_atom_site_aniso_U_33
_atom_site_aniso_U_23
_atom_site_aniso_U_13
_atom_site_aniso_U_12
S 0.0229(2) 0.0199(2) 0.0203(2) -0.00622(15) 0.00464(15) -0.01074(16)
N1 0.0284(8) 0.0246(7) 0.0212(7) -0.0080(6) 0.0037(6) -0.0116(6)
N2 0.0214(7) 0.0214(7) 0.0212(7) -0.0077(5) 0.0017(5) -0.0123(5)
O1 0.0224(6) 0.0187(6) 0.0207(6) -0.0075(4) 0.0050(4) -0.0116(5)
O2 0.0233(6) 0.0160(6) 0.0366(7) -0.0100(5) -0.0047(5) -0.0074(5)
O3 0.0310(7) 0.0282(7) 0.0280(6) -0.0125(5) 0.0058(5) -0.0139(5)
O4 0.0252(6) 0.0218(6) 0.0219(6) -0.0047(5) 0.0016(5) -0.0128(5)
O5 0.0274(6) 0.0249(6) 0.0326(7) -0.0109(5) -0.0021(5) -0.0117(5)
O6 0.0332(7) 0.0177(6) 0.0380(7) -0.0088(5) -0.0008(6) -0.0079(5)
O7 0.0321(7) 0.0256(6) 0.0279(7) -0.0087(5) -0.0076(5) -0.0026(5)
O8 0.0330(7) 0.0296(7) 0.0269(6) -0.0139(5) -0.0056(5) -0.0002(5)
O9 0.0225(6) 0.0208(6) 0.0326(7) -0.0067(5) -0.0052(5) -0.0086(5)
O10 0.0232(6) 0.0241(6) 0.0315(7) -0.0075(5) 0.0036(5) -0.0146(5)
C1 0.0204(8) 0.0202(8) 0.0180(8) -0.0042(6) 0.0010(6) -0.0071(6)
C2 0.0220(8) 0.0232(8) 0.0197(8) -0.0077(6) 0.0011(6) -0.0088(6)
C3 0.0187(7) 0.0188(8) 0.0199(7) -0.0062(6) -0.0014(6) -0.0054(6)
C4 0.0211(8) 0.0208(8) 0.0238(8) -0.0105(6) -0.0024(6) -0.0060(6)
C5 0.0177(7) 0.0155(7) 0.0275(8) -0.0067(6) -0.0048(6) -0.0060(6)
C6 0.0156(7) 0.0157(7) 0.0212(8) -0.0042(6) -0.0023(6) -0.0052(6)
C7 0.0197(7) 0.0173(7) 0.0204(8) -0.0068(6) 0.0000(6) -0.0073(6)
C8 0.0188(7) 0.0140(7) 0.0206(8) -0.0042(6) -0.0026(6) -0.0065(6)
C9 0.0205(8) 0.0179(8) 0.0190(7) -0.0044(6) -0.0003(6) -0.0065(6)
C10 0.0184(7) 0.0174(7) 0.0193(7) -0.0023(6) 0.0002(6) -0.0072(6)
C11 0.0252(8) 0.0244(8) 0.0197(8) -0.0035(6) 0.0034(6) -0.0118(7)
C12 0.0180(7) 0.0197(8) 0.0212(8) -0.0022(6) -0.0013(6) -0.0064(6)
C13 0.0232(8) 0.0168(8) 0.0288(9) -0.0086(7) -0.0005(7) -0.0049(6)
C14 0.0289(9) 0.0191(8) 0.0202(8) -0.0089(6) -0.0008(6) -0.0071(7)
C15 0.0194(7) 0.0190(8) 0.0207(8) -0.0060(6) 0.0001(6) -0.0082(6)
C16 0.0217(8) 0.0220(8) 0.0229(8) -0.0080(6) 0.0005(6) -0.0107(6)
C17 0.0184(7) 0.0209(8) 0.0255(8) -0.0072(6) -0.0005(6) -0.0098(6)
C18 0.0218(8) 0.0220(8) 0.0206(8) -0.0100(6) 0.0016(6) -0.0119(6)
C19 0.0280(9) 0.0220(8) 0.0321(9) -0.0069(7) -0.0018(7) -0.0127(7)
C20 0.0293(9) 0.0326(10) 0.0315(10) -0.0005(8) -0.0046(8) -0.0202(8)
C21 0.0446(11) 0.0207(9) 0.0429(11) -0.0095(8) -0.0010(9) -0.0154(8)
C22 0.0345(10) 0.0256(9) 0.0392(11) -0.0031(8) -0.0003(8) -0.0189(8)
C23 0.0497(13) 0.0410(12) 0.0352(11) -0.0241(10) -0.0087(10) 0.0094(10)

loop_
_atom_type_symbol
_atom_type_description
_atom_type_scat_dispersion_real
_atom_type_scat_dispersion_imag
_atom_type_scat_source
C C 0.0033 0.0016 'International Tables Vol C Tables 4.2.6.8 and 6.1.1.4'
H H 0.0000 0.0000 'International Tables Vol C Tables 4.2.6.8 and 6.1.1.4'
N N 0.0061 0.0033 'International Tables Vol C Tables 4.2.6.8 and 6.1.1.4'
O O 0.0106 0.0060 'International Tables Vol C Tables 4.2.6.8 and 6.1.1.4'
S S 0.1246 0.1234 'International Tables Vol C Tables 4.2.6.8 and 6.1.1.4'

loop_
_geom_angle_atom_site_label_1
_geom_angle_atom_site_label_2
_geom_angle_atom_site_label_3
_geom_angle
C10 S C9 88.81(8)
C9 N1 C11 109.10(14)
C6 N2 C17 125.05(14)
C6 N2 C15 120.32(13)
C17 N2 C15 113.92(13)
C8 O1 C1 105.45(12)
C5 O2 C13 116.34(12)
C12 O4 C19 113.90(13)
C14 O6 C21 114.65(14)
C16 O8 C23 116.45(14)
C18 O10 C22 114.68(13)
C2 C1 O1 111.84(14)
C2 C1 C9 134.14(15)
O1 C1 C9 114.02(14)
C1 C2 C3 106.43(14)
C8 C3 C4 117.26(15)
C8 C3 C2 105.57(14)
C4 C3 C2 137.16(16)
C5 C4 C3 119.14(15)
C4 C5 O2 119.52(15)
C4 C5 C6 122.62(15)
O2 C5 C6 117.79(14)
C7 C6 N2 118.95(14)
C7 C6 C5 117.86(14)
N2 C6 C5 123.08(14)
C8 C7 C6 118.09(15)
C7 C8 O1 124.33(14)
C7 C8 C3 124.97(15)
O1 C8 C3 110.70(14)
N1 C9 C1 124.16(15)
N1 C9 S 115.66(12)
C1 C9 S 120.18(12)
C11 C10 C12 132.30(15)
C11 C10 S 109.61(13)
C12 C10 S 118.09(12)
N1 C11 C10 116.83(15)
O3 C12 O4 124.36(16)
O3 C12 C10 123.30(15)
O4 C12 C10 112.34(14)
O2 C13 C14 106.75(13)
O5 C14 O6 124.39(16)
O5 C14 C13 125.25(15)
O6 C14 C13 110.37(14)
N2 C15 C16 114.15(13)
O7 C16 O8 124.67(16)
O7 C16 C15 125.55(15)
O8 C16 C15 109.78(13)
N2 C17 C18 111.38(13)
O9 C18 O10 123.69(15)
O9 C18 C17 125.33(15)
O10 C18 C17 110.98(13)
O4 C19 C20 107.39(15)

loop_
_geom_bond_atom_site_label_1
_geom_bond_atom_site_label_2
_geom_bond_distance
S C10 1.7218(16)
S C9 1.7270(17)
N1 C9 1.324(2)
N1 C11 1.363(2)
N2 C6 1.399(2)
N2 C17 1.442(2)
N2 C15 1.445(2)
O1 C8 1.3770(19)
O1 C1 1.3873(19)
O2 C5 1.3887(19)
O2 C13 1.4168(19)
O3 C12 1.205(2)
O4 C12 1.3472(19)
O4 C19 1.463(2)
O5 C14 1.203(2)
O6 C14 1.332(2)
O6 C21 1.455(2)
O7 C16 1.200(2)
O8 C16 1.333(2)
O8 C23 1.454(2)
O9 C18 1.2051(19)
O10 C18 1.3376(19)
O10 C22 1.452(2)
C1 C2 1.355(2)
C1 C9 1.444(2)
C2 C3 1.441(2)
C3 C8 1.396(2)
C3 C4 1.402(2)
C4 C5 1.381(2)
C5 C6 1.431(2)
C6 C7 1.396(2)
C7 C8 1.376(2)
C10 C11 1.366(2)
C10 C12 1.473(2)
C13 C14 1.509(2)
C15 C16 1.527(2)
C17 C18 1.516(2)
C19 C20 1.509(2)
